data_4130743
loop_
_publ_author_name
'Maity, Arunava'
'Gangopadhyay, Monalisa'
'Basu, Arghya'
'Aute, Sunil'
'Babu, Sukumaran Santhosh'
'Das, Amitava'

_publ_section_title
;
 Counteranion Driven Homochiral Assembly of a Cationic C3-Symmetric
 Gelator through Ion-Pair Assisted Hydrogen Bond.
;
_journal_issue 35
_journal_name_full 'Journal of the American Chemical Society'
_journal_page_first 11113
_journal_page_last 11116
_journal_paper_doi 10.1021/jacs.6b06312
_journal_volume 138
_journal_year 2016
_chemical_formula_moiety 'C19 H18 N9, C10 H19 O4 S, C H3 O'
_chemical_formula_sum 'C30 H40 N9 O5 S'
_chemical_formula_weight 638.77
_space_group_IT_number 14
_space_group_name_Hall '-P 2yn'
_space_group_name_H-M_alt 'P 1 21/n 1'
_symmetry_cell_setting monoclinic
_symmetry_space_group_name_H-M 'P 1 21/n 1'
_atom_sites_solution_hydrogens geom
_atom_sites_solution_primary direct
_atom_sites_solution_secondary difmap
_audit_creation_method SHELXL-97
_cell_angle_alpha 90.00
_cell_angle_beta 104.570(17)
_cell_angle_gamma 90.00
_cell_formula_units_Z 4
_cell_length_a 18.376(5)
_cell_length_b 7.384(2)
_cell_length_c 26.915(7)
_cell_measurement_reflns_used 3978
_cell_measurement_temperature 298(2)
_cell_measurement_theta_max 59.75
_cell_measurement_theta_min 2.63
_cell_volume 3534.6(17)
_computing_cell_refinement 'Bruker SAINT'
_computing_data_collection 'Bruker APEX2'
_computing_data_reduction 'Bruker SAINT'
_computing_molecular_graphics 'Bruker SHELXTL'
_computing_publication_material 'Bruker SHELXTL'
_computing_structure_refinement 'SHELXL-2014 (Sheldrick 2014)'
_computing_structure_solution 'SHELXS-97 (Sheldrick 2008)'
_diffrn_ambient_temperature 298(2)
_diffrn_measured_fraction_theta_full 0.989
_diffrn_measured_fraction_theta_max 0.989
_diffrn_measurement_device_type 'Bruker APEX-II CCD'
_diffrn_measurement_method '\f and \w scans'
_diffrn_radiation_monochromator graphite
_diffrn_radiation_source 'fine-focus sealed tube'
_diffrn_radiation_type CuK\a
_diffrn_radiation_wavelength 1.54178
_diffrn_reflns_av_R_equivalents 0.2347
_diffrn_reflns_av_sigmaI/netI 0.2191
_diffrn_reflns_limit_h_max 21
_diffrn_reflns_limit_h_min -21
_diffrn_reflns_limit_k_max 8
_diffrn_reflns_limit_k_min -8
_diffrn_reflns_limit_l_max 31
_diffrn_reflns_limit_l_min -32
_diffrn_reflns_number 39790
_diffrn_reflns_theta_full 67.38
_diffrn_reflns_theta_max 67.38
_diffrn_reflns_theta_min 2.63
_exptl_absorpt_coefficient_mu 1.219
_exptl_absorpt_correction_T_max 0.237
_exptl_absorpt_correction_T_min 0.189
_exptl_absorpt_correction_type multi-scan
_exptl_absorpt_process_details SADABS
_exptl_crystal_colour colorless
_exptl_crystal_density_diffrn 1.200
_exptl_crystal_density_method 'not measured'
_exptl_crystal_description needle
_exptl_crystal_F_000 1356
_exptl_crystal_size_max 0.2
_exptl_crystal_size_mid 0.2
_exptl_crystal_size_min 0.2
_platon_squeeze_details
;
;
_refine_diff_density_max 1.093
_refine_diff_density_min -0.546
_refine_diff_density_rms 0.134
_refine_ls_extinction_method none
_refine_ls_goodness_of_fit_ref 1.415
_refine_ls_hydrogen_treatment mixed
_refine_ls_matrix_type full
_refine_ls_number_parameters 350
_refine_ls_number_reflns 6286
_refine_ls_number_restraints 11
_refine_ls_restrained_S_all 1.419
_refine_ls_R_factor_all 0.2718
_refine_ls_R_factor_gt 0.2114
_refine_ls_shift/su_max 0.078
_refine_ls_shift/su_mean 0.058
_refine_ls_structure_factor_coef Fsqd
_refine_ls_weighting_details 'calc w=1/[\s^2^(Fo^2^)+(0.2000P)^2^+0.0200P] where P=(Fo^2^+2Fc^2^)/3'
_refine_ls_weighting_scheme calc
_refine_ls_wR_factor_gt 0.5036
_refine_ls_wR_factor_ref 0.5381
_reflns_number_gt 3163
_reflns_number_total 6286
_reflns_threshold_expression >2sigma(I)
_cod_data_source_file ja6b06312_si_002.cif
_cod_data_source_block 2
_cod_depositor_comments
;
The following automatic conversions were performed:

data item '_exptl_absorpt_correction_type' value 'Multi-scan' was
changed to 'multi-scan' in accordance with the
/home/saulius/struct/COD-crude-data/automatic-downloads/DataCite-retrospective/ACS/depositions/lib/dictionaries/cif_core.dic
dictionary named 'cif_core.dic' version 2.4.2 last updated on
2011-04-26.

data item '_symmetry_cell_setting' value 'Monoclinic' was changed to
'monoclinic' in accordance with the
/home/saulius/struct/COD-crude-data/automatic-downloads/DataCite-retrospective/ACS/depositions/lib/dictionaries/cif_core.dic
dictionary named 'cif_core.dic' version 2.4.2 last updated on
2011-04-26.

Automatic conversion script
Id: cif_fix_values 6909 2019-04-08 15:41:33Z antanas 
;
_cod_original_cell_volume 3534.5(16)
_cod_original_sg_symbol_H-M 'P 21/n'
_cod_database_code 4130743

loop_
_symmetry_equiv_pos_as_xyz
'x, y, z'
'-x+1/2, y+1/2, -z+1/2'
'-x, -y, -z'
'x-1/2, -y-1/2, z-1/2'

loop_
_atom_site_label
_atom_site_type_symbol
_atom_site_fract_x
_atom_site_fract_y
_atom_site_fract_z
_atom_site_U_iso_or_equiv
_atom_site_adp_type
_atom_site_occupancy
_atom_site_symmetry_multiplicity
_atom_site_calc_flag
_atom_site_refinement_flags
S1 S 0.31526(15) 0.3140(4) 0.44963(9) 0.0519(8) Uani 1 1 d .
O3 O 0.3129(5) 0.1303(10) 0.4691(2) 0.060(2) Uani 1 1 d .
O2 O 0.3785(4) 0.4192(11) 0.4767(3) 0.060(2) Uani 1 1 d .
O1 O 0.3051(4) 0.3212(11) 0.3944(2) 0.062(2) Uani 1 1 d .
O4 O 0.2477(4) 0.4254(11) 0.4620(3) 0.061(2) Uani 1 1 d D
N7 N 0.5219(5) 0.2614(10) 0.5260(3) 0.048(2) Uani 1 1 d .
H7N H 0.4788 0.3144 0.5189 0.058 Uiso 1 1 calc R
N2 N 0.6720(5) 0.1651(11) 0.6330(3) 0.048(2) Uani 1 1 d .
N1 N 0.6315(5) 0.1827(13) 0.5818(3) 0.056(2) Uani 1 1 d .
H1N H 0.6488 0.1390 0.5574 0.067 Uiso 1 1 calc R
N4 N 0.5462(5) 0.3526(12) 0.6100(3) 0.051(2) Uani 1 1 d .
H4N H 0.5763 0.3591 0.6401 0.061 Uiso 1 1 calc R
N8 N 0.5457(5) 0.1661(13) 0.4887(3) 0.055(2) Uani 1 1 d .
N5 N 0.4744(5) 0.4300(12) 0.5990(3) 0.051(2) Uani 1 1 d .
N3 N 0.8731(5) -0.0426(14) 0.7878(3) 0.058(2) Uani 1 1 d .
C1 C 0.5655(6) 0.2688(15) 0.5715(4) 0.051(3) Uani 1 1 d .
C2 C 0.7326(6) 0.0765(15) 0.6391(3) 0.054(3) Uani 1 1 d .
H2 H 0.7480 0.0348 0.6108 0.064 Uiso 1 1 calc R
C14 C 0.5056(6) 0.1763(13) 0.4433(4) 0.049(3) Uani 1 1 d .
H14 H 0.4616 0.2442 0.4368 0.059 Uiso 1 1 calc R
C8 C 0.4480(7) 0.4917(18) 0.6372(4) 0.062(3) Uani 1 1 d .
H8 H 0.4773 0.4772 0.6705 0.075 Uiso 1 1 calc R
C3 C 0.7786(6) 0.0399(14) 0.6914(4) 0.052(3) Uani 1 1 d .
N6 N 0.2368(7) 0.734(2) 0.6140(5) 0.103(4) Uani 1 1 d .
C6 C 0.8903(7) -0.0813(18) 0.7465(4) 0.068(3) Uani 1 1 d .
H6 H 0.9369 -0.1364 0.7503 0.082 Uiso 1 1 calc R
C7 C 0.8496(6) -0.0531(17) 0.6966(4) 0.063(3) Uani 1 1 d .
H7 H 0.8665 -0.0909 0.6685 0.075 Uiso 1 1 calc R
C9 C 0.3800(7) 0.5758(18) 0.6299(5) 0.069(3) Uani 1 1 d .
C4 C 0.7585(6) 0.0839(15) 0.7353(4) 0.054(3) Uani 1 1 d .
H4 H 0.7126 0.1389 0.7343 0.064 Uiso 1 1 calc R
C5 C 0.8082(6) 0.0440(16) 0.7809(4) 0.059(3) Uani 1 1 d .
H5 H 0.7951 0.0821 0.8104 0.070 Uiso 1 1 calc R
C16 C 0.4803(8) 0.0858(17) 0.3523(5) 0.072(4) Uani 1 1 d .
H16 H 0.4335 0.1420 0.3451 0.086 Uiso 1 1 calc R
C19 C 0.5934(9) -0.0072(18) 0.4085(5) 0.075(4) Uani 1 1 d .
H19 H 0.6256 -0.0209 0.4410 0.090 Uiso 1 1 calc R
N9 N 0.5725(10) -0.0768(19) 0.3198(5) 0.098(5) Uani 1 1 d .
C10 C 0.3256(8) 0.5851(18) 0.5794(5) 0.077(4) Uani 1 1 d .
H10 H 0.3360 0.5324 0.5506 0.092 Uiso 1 1 calc R
C11 C 0.2605(7) 0.672(2) 0.5764(5) 0.080(4) Uani 1 1 d .
H11 H 0.2294 0.6896 0.5437 0.096 Uiso 1 1 calc R
C15 C 0.5252(8) 0.0881(18) 0.4020(5) 0.071(3) Uani 1 1 d .
C18 C 0.6116(10) -0.0787(19) 0.3667(5) 0.084(4) Uani 1 1 d .
H18 H 0.6580 -0.1362 0.3728 0.101 Uiso 1 1 calc R
C17 C 0.5036(16) 0.002(3) 0.3138(6) 0.141(10) Uani 1 1 d .
H17 H 0.4704 -0.0016 0.2814 0.169 Uiso 1 1 calc R
C13 C 0.3569(9) 0.635(2) 0.6702(5) 0.086(4) Uani 1 1 d .
H13 H 0.3879 0.6271 0.7033 0.103 Uiso 1 1 calc R
C12 C 0.2793(9) 0.716(3) 0.6610(6) 0.109(6) Uani 1 1 d .
H12 H 0.2615 0.7543 0.6887 0.131 Uiso 1 1 calc R
C25 C 0.1633(8) 0.240(2) 0.5037(5) 0.082(4) Uiso 1 1 d D
H25B H 0.2089 0.1766 0.5211 0.098 Uiso 1 1 calc R
H25A H 0.1532 0.3312 0.5270 0.098 Uiso 1 1 calc R
C22 C 0.0388(8) 0.359(2) 0.4296(5) 0.084(4) Uiso 1 1 d D
H22A H -0.0035 0.4412 0.4201 0.100 Uiso 1 1 calc R
H22B H 0.0367 0.2782 0.4008 0.100 Uiso 1 1 calc R
C24 C 0.0994(11) 0.107(3) 0.4922(9) 0.160(9) Uiso 1 1 d D
H24 H 0.1019 0.0042 0.4697 0.192 Uiso 1 1 calc R
C20 C 0.1771(11) 0.337(3) 0.4541(8) 0.159(9) Uiso 1 1 d D
H20 H 0.1723 0.2480 0.4266 0.191 Uiso 1 1 calc R
C23 C 0.0317(13) 0.250(3) 0.4745(8) 0.156(9) Uiso 1 1 d D
H23B H -0.0157 0.1854 0.4658 0.188 Uiso 1 1 calc R
H23A H 0.0313 0.3308 0.5028 0.188 Uiso 1 1 calc R
C21 C 0.1126(13) 0.469(4) 0.4400(10) 0.208(12) Uiso 1 1 d D
H21 H 0.1149 0.5560 0.4679 0.250 Uiso 1 1 calc R
C26 C 0.1316(11) 0.566(3) 0.3920(6) 0.112(5) Uiso 1 1 d D
H26 H 0.1800 0.6288 0.4026 0.134 Uiso 1 1 calc R
C29 C 0.097(2) 0.068(5) 0.5495(11) 0.241(15) Uiso 1 1 d D
H29C H 0.1465 0.0717 0.5714 0.362 Uiso 1 1 calc R
H29A H 0.0752 -0.0498 0.5514 0.362 Uiso 1 1 calc R
H29B H 0.0661 0.1579 0.5603 0.362 Uiso 1 1 calc R
O5 O 0.566(2) 0.688(5) 0.2176(15) 0.324(16) Uiso 1 1 d .
C30C C 0.598(3) 0.611(8) 0.176(2) 0.35(3) Uiso 1 1 d .
H30C H 0.5670 0.6499 0.1430 0.522 Uiso 1 1 calc R
H30B H 0.5974 0.4816 0.1775 0.522 Uiso 1 1 calc R
H30A H 0.6481 0.6538 0.1799 0.522 Uiso 1 1 calc R
C27 C 0.1228(15) 0.481(4) 0.3403(8) 0.165(9) Uiso 1 1 d D
H27A H 0.0786 0.5281 0.3169 0.248 Uiso 1 1 calc R
H27B H 0.1180 0.3520 0.3431 0.248 Uiso 1 1 calc R
H27C H 0.1661 0.5077 0.3278 0.248 Uiso 1 1 calc R
C28 C 0.067(2) 0.703(5) 0.3809(16) 0.277(18) Uiso 1 1 d D
H28A H 0.0273 0.6593 0.3533 0.416 Uiso 1 1 calc R
H28B H 0.0850 0.8168 0.3715 0.416 Uiso 1 1 calc R
H28C H 0.0489 0.7184 0.4111 0.416 Uiso 1 1 calc R

loop_
_atom_site_aniso_label
_atom_site_aniso_U_11
_atom_site_aniso_U_22
_atom_site_aniso_U_33
_atom_site_aniso_U_23
_atom_site_aniso_U_13
_atom_site_aniso_U_12
S1 0.0453(14) 0.0620(18) 0.0452(13) 0.0007(12) 0.0054(11) -0.0029(13)
O3 0.081(6) 0.052(4) 0.042(3) -0.004(3) 0.005(4) -0.010(4)
O2 0.042(4) 0.071(5) 0.060(4) -0.005(4) -0.003(3) 0.001(4)
O1 0.068(5) 0.071(5) 0.046(4) -0.005(4) 0.009(4) -0.017(4)
O4 0.040(4) 0.066(5) 0.071(4) -0.021(4) 0.007(4) 0.001(4)
N7 0.051(5) 0.028(4) 0.054(5) 0.005(4) -0.009(4) -0.014(4)
N2 0.056(5) 0.042(5) 0.042(4) 0.006(4) 0.003(4) 0.009(4)
N1 0.065(6) 0.059(6) 0.039(4) 0.005(4) 0.003(4) 0.002(5)
N4 0.045(5) 0.059(6) 0.044(4) -0.005(4) 0.002(4) -0.001(4)
N8 0.052(5) 0.061(6) 0.049(5) -0.002(4) 0.010(4) 0.001(4)
N5 0.041(5) 0.049(5) 0.052(5) 0.006(4) -0.011(4) 0.005(4)
N3 0.050(5) 0.071(6) 0.047(5) 0.009(5) 0.001(4) 0.009(5)
C1 0.056(7) 0.049(6) 0.047(6) 0.011(5) 0.012(5) 0.001(5)
C2 0.059(7) 0.063(7) 0.034(5) 0.000(5) 0.004(5) -0.021(6)
C14 0.058(6) 0.036(5) 0.049(5) 0.002(5) 0.006(5) -0.017(5)
C8 0.063(8) 0.083(9) 0.033(5) 0.002(5) -0.002(5) -0.027(7)
C3 0.057(7) 0.043(6) 0.046(5) -0.003(5) -0.004(5) 0.008(5)
N6 0.070(8) 0.131(11) 0.098(9) -0.041(8) 0.001(7) 0.039(8)
C6 0.047(7) 0.078(9) 0.067(7) -0.001(7) -0.010(6) -0.003(6)
C7 0.061(7) 0.074(8) 0.049(6) 0.018(6) 0.008(5) 0.018(6)
C9 0.065(8) 0.072(8) 0.065(7) 0.002(7) 0.006(6) 0.001(7)
C4 0.062(7) 0.054(7) 0.044(5) 0.018(5) 0.013(5) -0.011(5)
C5 0.057(7) 0.057(7) 0.055(6) -0.001(5) -0.001(5) -0.005(6)
C16 0.080(9) 0.057(7) 0.069(7) -0.009(6) 0.005(7) -0.025(7)
C19 0.101(11) 0.068(8) 0.064(7) 0.014(6) 0.036(7) -0.013(8)
N9 0.146(13) 0.088(9) 0.073(8) 0.004(7) 0.051(9) 0.025(9)
C10 0.073(9) 0.074(9) 0.082(8) -0.016(7) 0.016(7) -0.007(7)
C11 0.049(7) 0.100(11) 0.079(8) -0.013(8) -0.005(6) 0.022(7)
C15 0.072(9) 0.069(8) 0.064(7) 0.011(6) 0.002(6) -0.001(7)
C18 0.136(13) 0.070(9) 0.055(7) 0.011(7) 0.040(8) 0.003(9)
C17 0.23(3) 0.135(17) 0.051(8) -0.031(10) 0.029(13) -0.119(19)
C13 0.087(10) 0.106(11) 0.051(6) -0.014(7) -0.006(7) 0.009(9)
C12 0.074(10) 0.150(16) 0.096(10) -0.029(11) 0.008(9) 0.038(11)

loop_
_atom_type_symbol
_atom_type_description
_atom_type_scat_dispersion_real
_atom_type_scat_dispersion_imag
_atom_type_scat_source
C C 0.0181 0.0091 'International Tables Vol C Tables 4.2.6.8 and 6.1.1.4'
H H 0.0000 0.0000 'International Tables Vol C Tables 4.2.6.8 and 6.1.1.4'
N N 0.0311 0.0180 'International Tables Vol C Tables 4.2.6.8 and 6.1.1.4'
O O 0.0492 0.0322 'International Tables Vol C Tables 4.2.6.8 and 6.1.1.4'
S S 0.3331 0.5567 'International Tables Vol C Tables 4.2.6.8 and 6.1.1.4'

loop_
_geom_angle_atom_site_label_1
_geom_angle_atom_site_label_2
_geom_angle_atom_site_label_3
_geom_angle
O2 S1 O1 112.2(5)
O2 S1 O3 114.5(4)
O1 S1 O3 113.2(4)
O2 S1 O4 100.9(4)
O1 S1 O4 106.8(4)
O3 S1 O4 108.1(5)
C20 O4 S1 117.6(12)
C1 N7 N8 118.5(9)
C1 N7 H7N 120.8
N8 N7 H7N 120.8
C2 N2 N1 114.2(9)
C1 N1 N2 118.6(9)
C1 N1 H1N 120.7
N2 N1 H1N 120.7
C1 N4 N5 116.6(8)
C1 N4 H4N 121.7
N5 N4 H4N 121.7
C14 N8 N7 117.2(9)
C8 N5 N4 119.1(8)
C6 N3 C5 113.6(9)
N7 C1 N4 122.5(10)
N7 C1 N1 119.5(10)
N4 C1 N1 117.9(9)
N2 C2 C3 119.6(10)
N2 C2 H2 120.2
C3 C2 H2 120.2
N8 C14 C15 122.2(11)
N8 C14 H14 118.9
C15 C14 H14 118.9
N5 C8 C9 123.2(9)
N5 C8 H8 118.4
C9 C8 H8 118.4
C4 C3 C7 117.6(9)
C4 C3 C2 124.7(10)
C7 C3 C2 117.7(10)
C11 N6 C12 119.2(13)
N3 C6 C7 129.0(12)
N3 C6 H6 115.5
C7 C6 H6 115.5
C6 C7 C3 114.8(11)
C6 C7 H7 122.6
C3 C7 H7 122.6
C13 C9 C8 120.1(11)
C13 C9 C10 117.0(12)
C8 C9 C10 122.5(12)
C3 C4 C5 117.4(11)
C3 C4 H4 121.3
C5 C4 H4 121.3
N3 C5 C4 127.4(11)
N3 C5 H5 116.3
C4 C5 H5 116.3
C17 C16 C15 121.0(17)
C17 C16 H16 119.5
C15 C16 H16 119.5
C18 C19 C15 119.2(14)
C18 C19 H19 120.4
C15 C19 H19 120.4
C18 N9 C17 113.1(14)
C11 C10 C9 117.8(13)
C11 C10 H10 121.1
C9 C10 H10 121.1
N6 C11 C10 126.6(13)
N6 C11 H11 116.7
C10 C11 H11 116.7
C16 C15 C14 123.9(13)
C16 C15 C19 114.1(13)
C14 C15 C19 122.0(11)
N9 C18 C19 128.1(17)
N9 C18 H18 115.9
C19 C18 H18 116.0
C16 C17 N9 124.2(16)
C16 C17 H17 117.8
N9 C17 H17 118.0
C9 C13 C12 118.6(12)
C9 C13 H13 120.7
C12 C13 H13 120.7
N6 C12 C13 120.3(14)
N6 C12 H12 119.9
C13 C12 H12 119.8
C24 C25 C20 113.8(14)
C24 C25 H25B 108.6
C20 C25 H25B 108.8
C24 C25 H25A 109.1
C20 C25 H25A 108.7
H25B C25 H25A 107.6
C23 C22 C21 113.0(16)
C23 C22 H22A 109.2
C21 C22 H22A 109.0
C23 C22 H22B 108.9
C21 C22 H22B 108.9
H22A C22 H22B 107.8
C25 C24 C29 98(2)
C25 C24 C23 98.0(17)
C29 C24 C23 101(2)
C25 C24 H24 118.6
C29 C24 H24 118.6
C23 C24 H24 118.5
O4 C20 C21 111.9(16)
O4 C20 C25 114.6(15)
C21 C20 C25 102.8(16)
O4 C20 H20 109.1
C21 C20 H20 109.1
C25 C20 H20 109.1
C22 C23 C24 112.1(17)
C22 C23 H23B 109.0
C24 C23 H23B 109.1
C22 C23 H23A 109.1
C24 C23 H23A 109.5
H23B C23 H23A 107.9
C20 C21 C22 107.7(18)
C20 C21 C26 100.1(17)
C22 C21 C26 116.8(19)
C20 C21 H21 110.5
C22 C21 H21 110.5
C26 C21 H21 110.7
C27 C26 C28 101(2)
C27 C26 C21 125(2)
C28 C26 C21 98(2)
C27 C26 H26 110.2
C28 C26 H26 110.4
C21 C26 H26 110.2
C24 C29 H29C 113.2
C24 C29 H29A 114.3
H29C C29 H29A 104.6
C24 C29 H29B 114.0
H29C C29 H29B 105.0
H29A C29 H29B 104.7
O5 C30C H30C 115.2
O5 C30C H30B 115.6
H30C C30C H30B 103.3
O5 C30C H30A 114.6
H30C C30C H30A 103.5
H30B C30C H30A 103.1
C26 C27 H27A 109.7
C26 C27 H27B 109.4
H27A C27 H27B 109.5
C26 C27 H27C 109.3
H27A C27 H27C 109.5
H27B C27 H27C 109.5
C26 C28 H28A 117.6
C26 C28 H28B 116.8
H28A C28 H28B 100.8
C26 C28 H28C 117.9
H28A C28 H28C 100.4
H28B C28 H28C 100.4

loop_
_geom_bond_atom_site_label_1
_geom_bond_atom_site_label_2
_geom_bond_distance
S1 O2 1.435(8)
S1 O1 1.452(7)
S1 O3 1.458(8)
S1 O4 1.593(7)
O4 C20 1.418(16)
N7 C1 1.285(12)
N7 N8 1.384(12)
N7 H7N 0.8600
N2 C2 1.266(14)
N2 N1 1.398(11)
N1 C1 1.336(14)
N1 H1N 0.8600
N4 C1 1.328(13)
N4 N5 1.400(11)
N4 H4N 0.8600
N8 C14 1.261(12)
N5 C8 1.322(14)
N3 C6 1.263(14)
N3 C5 1.324(14)
C2 C3 1.473(13)
C2 H2 0.9300
C14 C15 1.410(17)
C14 H14 0.9300
C8 C9 1.366(18)
C8 H8 0.9300
C3 C4 1.364(15)
C3 C7 1.450(15)
N6 C11 1.281(17)
N6 C12 1.316(18)
C6 C7 1.379(14)
C6 H6 0.9300
C7 H7 0.9300
C9 C13 1.335(18)
C9 C10 1.472(18)
C4 C5 1.364(14)
C4 H4 0.9300
C5 H5 0.9300
C16 C17 1.37(2)
C16 C15 1.384(16)
C16 H16 0.9300
C19 C18 1.358(18)
C19 C15 1.409(19)
C19 H19 0.9300
N9 C18 1.286(18)
N9 C17 1.37(3)
C10 C11 1.343(18)
C10 H10 0.9300
C11 H11 0.9300
C18 H18 0.9300
C17 H17 0.9300
C13 C12 1.51(2)
C13 H13 0.9300
C12 H12 0.9300
C25 C24 1.500(17)
C25 C20 1.592(16)
C25 H25B 0.9700
C25 H25A 0.9700
C22 C23 1.482(16)
C22 C21 1.546(17)
C22 H22A 0.9700
C22 H22B 0.9700
C24 C29 1.583(18)
C24 C23 1.610(17)
C24 H24 0.9800
C20 C21 1.506(18)
C20 H20 0.9800
C23 H23B 0.9700
C23 H23A 0.9700
C21 C26 1.592(17)
C21 H21 0.9800
C26 C27 1.499(16)
C26 C28 1.526(19)
C26 H26 0.9800
C29 H29C 1.0039
C29 H29A 1.0084
C29 H29B 1.0074
O5 C30C 1.50(5)
C30C H30C 1.0164
C30C H30B 1.0184
C30C H30A 1.0136
C27 H27A 0.9601
C27 H27B 0.9601
C27 H27C 0.9601
C28 H28A 1.0419
C28 H28B 1.0370
C28 H28C 1.0440

loop_
_platon_squeeze_void_nr
_platon_squeeze_void_average_x
_platon_squeeze_void_average_y
_platon_squeeze_void_average_z
_platon_squeeze_void_volume
_platon_squeeze_void_count_electrons
_platon_squeeze_void_content
1 0.750 0.057 0.250 168 39 ' '
2 0.250 0.078 0.750 168 39 ' '
